data_4031728
loop_
_publ_author_name
'Bhaumik, Atanu'
'Pathak, Tanmaya'

_publ_section_title
;
 Methyl-\a-d-2-selenonyl Pent-2-enofuranoside: A Reactive Selenosugar for
 the Diversity Oriented Synthesis of Enantiomerically Pure Heterocycles,
 Carbocycles, and Isonucleosides.
;
_journal_issue 21
_journal_name_full 'The Journal of organic chemistry'
_journal_page_first 11057
_journal_page_last 11064
_journal_paper_doi 10.1021/acs.joc.5b01192
_journal_volume 80
_journal_year 2015
_chemical_formula_sum 'C17 H21 N O7'
_chemical_formula_weight 351.35
_chemical_name_systematic
;
 ?
;
_space_group_IT_number 19
_symmetry_cell_setting triclinic
_symmetry_space_group_name_Hall 'P 2ac 2ab'
_symmetry_space_group_name_H-M 'P 21 21 21'
_atom_sites_solution_hydrogens geom
_atom_sites_solution_primary direct
_atom_sites_solution_secondary difmap
_audit_creation_method SHELXL-97
_cell_angle_alpha 90
_cell_angle_beta 90
_cell_angle_gamma 90
_cell_formula_units_Z 4
_cell_length_a 5.807(5)
_cell_length_b 14.774(5)
_cell_length_c 20.829(5)
_cell_measurement_reflns_used 3651
_cell_measurement_temperature 293(2)
_cell_measurement_theta_max 26.88
_cell_measurement_theta_min 1.69
_cell_volume 1787.0(17)
_computing_structure_refinement 'SHELXL-97 (Sheldrick, 2008)'
_computing_structure_solution 'SHELXL-97 (Sheldrick, 2008)'
_diffrn_ambient_temperature 293(2)
_diffrn_measured_fraction_theta_full 0.959
_diffrn_measured_fraction_theta_max 0.959
_diffrn_measurement_device_type 'Bruker CCD APEX 2'
_diffrn_measurement_method hemisphere
_diffrn_radiation_monochromator graphite
_diffrn_radiation_source 'fine-focus sealed tube'
_diffrn_radiation_type MoK\a
_diffrn_radiation_wavelength 0.71073
_diffrn_reflns_av_R_equivalents 0.2123
_diffrn_reflns_av_sigmaI/netI 0.1589
_diffrn_reflns_limit_h_max 7
_diffrn_reflns_limit_h_min -7
_diffrn_reflns_limit_k_max 17
_diffrn_reflns_limit_k_min -18
_diffrn_reflns_limit_l_max 25
_diffrn_reflns_limit_l_min -24
_diffrn_reflns_number 22196
_diffrn_reflns_theta_full 26.88
_diffrn_reflns_theta_max 26.88
_diffrn_reflns_theta_min 1.69
_exptl_absorpt_coefficient_mu 0.102
_exptl_absorpt_correction_T_max 26.88
_exptl_absorpt_correction_T_min 1.69
_exptl_absorpt_correction_type empirical
_exptl_absorpt_process_details sadabs
_exptl_crystal_colour colourless
_exptl_crystal_density_diffrn 1.306
_exptl_crystal_density_meas ?
_exptl_crystal_density_method 'not measured'
_exptl_crystal_description block
_exptl_crystal_F_000 744
_exptl_crystal_size_max 0.3
_exptl_crystal_size_mid 0.2
_exptl_crystal_size_min 0.1
_refine_diff_density_max 0.166
_refine_diff_density_min -0.170
_refine_diff_density_rms 0.041
_refine_ls_abs_structure_details 'Flack H D (1983), Acta Cryst. A39, 876-881'
_refine_ls_abs_structure_Flack 0(3)
_refine_ls_extinction_coef 0.011(4)
_refine_ls_extinction_expression Fc^*^=kFc[1+0.001xFc^2^\l^3^/sin(2\q)]^-1/4^
_refine_ls_extinction_method SHELXL
_refine_ls_goodness_of_fit_ref 0.881
_refine_ls_hydrogen_treatment mixed
_refine_ls_matrix_type full
_refine_ls_number_parameters 227
_refine_ls_number_reflns 3651
_refine_ls_number_restraints 0
_refine_ls_restrained_S_all 0.881
_refine_ls_R_factor_all 0.2035
_refine_ls_R_factor_gt 0.0748
_refine_ls_shift/su_max 0.000
_refine_ls_shift/su_mean 0.000
_refine_ls_structure_factor_coef Fsqd
_refine_ls_weighting_details 'calc w=1/[\s^2^(Fo^2^)+(0.1444P)^2^+0.0000P] where P=(Fo^2^+2Fc^2^)/3'
_refine_ls_weighting_scheme calc
_refine_ls_wR_factor_gt 0.1802
_refine_ls_wR_factor_ref 0.2628
_reflns_number_gt 1526
_reflns_number_total 3651
_reflns_threshold_expression >2\s(I)
_cod_data_source_file jo5b01192_si_001.cif
_cod_data_source_block pt_ab_4_38_0m
_cod_depositor_comments
;
The following automatic conversions were performed:

'_exptl_crystal_density_meas' value 'not measured' was changed to '?'
- the value is perceived as not measured.

Automatic conversion script
Id: cif_fix_values 3271 2015-04-21 07:52:19Z andrius 

 Adding full bibliography for 4031726--4031728.cif.
;
_cod_database_code 4031728

loop_
_symmetry_equiv_pos_as_xyz
'x, y, z'
'-x+1/2, -y, z+1/2'
'x+1/2, -y+1/2, -z'
'-x, y+1/2, -z+1/2'

loop_
_atom_site_label
_atom_site_type_symbol
_atom_site_fract_x
_atom_site_fract_y
_atom_site_fract_z
_atom_site_U_iso_or_equiv
_atom_site_adp_type
_atom_site_occupancy
_atom_site_symmetry_multiplicity
_atom_site_calc_flag
_atom_site_refinement_flags
O2 O -0.5705(8) 0.8074(3) 0.1413(2) 0.0645(12) Uani 1 1 d .
O1 O -0.7747(8) 0.9132(3) 0.2397(2) 0.0709(13) Uani 1 1 d .
O3 O -0.2084(8) 0.7780(3) 0.0968(2) 0.0644(12) Uani 1 1 d .
O4 O -0.3310(8) 0.8595(3) -0.0112(2) 0.0698(13) Uani 1 1 d .
O5 O -0.0111(8) 0.9444(3) -0.0187(2) 0.0735(14) Uani 1 1 d .
O7 O -0.3265(8) 1.0903(3) 0.1307(2) 0.0737(14) Uani 1 1 d .
O6 O -0.0040(8) 1.0896(3) 0.0717(2) 0.0727(13) Uani 1 1 d .
N1 N -0.1933(10) 0.9338(4) 0.0110(3) 0.0601(13) Uani 1 1 d .
C7 C -0.2959(11) 0.9778(4) 0.0571(3) 0.0499(15) Uani 1 1 d .
C5 C -0.5489(11) 0.9038(4) 0.1451(3) 0.0559(16) Uani 1 1 d .
H5 H -0.4122 0.9198 0.1703 0.067 Uiso 1 1 calc R
C6 C -0.7581(11) 0.9431(5) 0.1756(3) 0.0641(18) Uani 1 1 d .
H6A H -0.7494 1.0086 0.1745 0.077 Uiso 1 1 calc R
H6B H -0.8941 0.9245 0.1520 0.077 Uiso 1 1 calc R
C3 C -0.5068(11) 0.8467(4) 0.0373(3) 0.0610(17) Uani 1 1 d .
H3 H -0.6558 0.8329 0.0175 0.073 Uiso 1 1 calc R
C2 C -0.4469(12) 0.7769(5) 0.0875(3) 0.0652(18) Uani 1 1 d .
H2 H -0.4993 0.7166 0.0744 0.078 Uiso 1 1 calc R
C12 C -0.9882(12) 0.9167(5) 0.3380(3) 0.0647(17) Uani 1 1 d .
C8 C -0.1884(13) 1.0578(4) 0.0849(3) 0.0582(16) Uani 1 1 d .
C4 C -0.5181(10) 0.9361(4) 0.0751(3) 0.0555(15) Uani 1 1 d .
H4 H -0.6483 0.9734 0.0611 0.067 Uiso 1 1 calc R
C17 C -0.8287(14) 0.9247(5) 0.3861(4) 0.080(2) Uani 1 1 d .
H17 H -0.6950 0.9580 0.3791 0.096 Uiso 1 1 calc R
C11 C -0.9513(15) 0.9599(6) 0.2731(3) 0.084(2) Uani 1 1 d .
H11A H -1.0930 0.9576 0.2485 0.101 Uiso 1 1 calc R
H11B H -0.9082 1.0229 0.2785 0.101 Uiso 1 1 calc R
C1 C -0.1309(14) 0.7126(5) 0.1419(4) 0.091(2) Uani 1 1 d .
H1A H 0.0332 0.7170 0.1464 0.136 Uiso 1 1 calc R
H1B H -0.1710 0.6531 0.1271 0.136 Uiso 1 1 calc R
H1C H -0.2027 0.7234 0.1827 0.136 Uiso 1 1 calc R
C9 C -0.2437(15) 1.1694(5) 0.1666(4) 0.089(2) Uani 1 1 d .
H9A H -0.0851 1.1605 0.1798 0.106 Uiso 1 1 calc R
H9B H -0.2517 1.2233 0.1401 0.106 Uiso 1 1 calc R
C16 C -0.8639(19) 0.8838(6) 0.4454(4) 0.091(3) Uani 1 1 d .
H16 H -0.7547 0.8892 0.4779 0.109 Uiso 1 1 calc R
C15 C -1.0603(19) 0.8359(7) 0.4552(4) 0.097(3) Uani 1 1 d .
H15 H -1.0856 0.8086 0.4948 0.116 Uiso 1 1 calc R
C13 C -1.1822(14) 0.8682(6) 0.3501(4) 0.090(2) Uani 1 1 d .
H13 H -1.2930 0.8627 0.3181 0.108 Uiso 1 1 calc R
C10 C -0.392(2) 1.1789(7) 0.2225(5) 0.127(4) Uani 1 1 d .
H10A H -0.3425 1.2300 0.2475 0.191 Uiso 1 1 calc R
H10B H -0.3826 1.1250 0.2483 0.191 Uiso 1 1 calc R
H10C H -0.5479 1.1878 0.2088 0.191 Uiso 1 1 calc R
C14 C -1.2190(15) 0.8272(7) 0.4086(5) 0.112(3) Uani 1 1 d .
H14 H -1.3522 0.7937 0.4157 0.134 Uiso 1 1 calc R

loop_
_atom_site_aniso_label
_atom_site_aniso_U_11
_atom_site_aniso_U_22
_atom_site_aniso_U_33
_atom_site_aniso_U_23
_atom_site_aniso_U_13
_atom_site_aniso_U_12
O2 0.077(3) 0.048(3) 0.069(3) 0.003(2) 0.011(2) 0.000(2)
O1 0.083(3) 0.076(3) 0.054(3) 0.009(2) 0.012(2) 0.017(3)
O3 0.066(3) 0.057(3) 0.070(3) 0.006(2) 0.000(2) 0.004(2)
O4 0.079(3) 0.076(3) 0.054(2) -0.015(2) 0.001(3) -0.010(3)
O5 0.072(3) 0.079(3) 0.070(3) -0.005(2) 0.020(3) 0.002(3)
O7 0.089(3) 0.058(3) 0.074(3) -0.015(2) 0.015(3) -0.010(3)
O6 0.074(3) 0.071(3) 0.073(3) 0.000(2) 0.011(3) -0.010(3)
N1 0.062(3) 0.060(3) 0.058(3) 0.002(3) 0.000(3) -0.002(3)
C7 0.059(4) 0.041(3) 0.050(3) -0.004(3) 0.006(3) 0.002(3)
C5 0.055(4) 0.059(4) 0.054(4) 0.006(3) -0.006(3) 0.000(3)
C6 0.067(4) 0.072(4) 0.053(4) 0.010(3) -0.001(3) 0.002(4)
C3 0.056(4) 0.071(4) 0.055(4) -0.019(4) -0.002(3) -0.002(4)
C2 0.071(5) 0.060(4) 0.065(4) -0.012(4) 0.002(4) -0.001(4)
C12 0.064(4) 0.067(4) 0.063(4) 0.000(3) 0.006(4) 0.008(4)
C8 0.063(4) 0.061(4) 0.051(4) 0.010(3) 0.002(4) 0.009(4)
C4 0.051(3) 0.066(4) 0.049(3) 0.000(3) -0.007(3) 0.004(3)
C17 0.074(5) 0.073(5) 0.092(6) -0.011(4) -0.003(5) -0.005(4)
C11 0.090(5) 0.096(6) 0.065(5) 0.011(4) 0.020(4) 0.021(5)
C1 0.095(6) 0.087(5) 0.090(5) 0.023(5) 0.008(5) 0.019(5)
C9 0.117(6) 0.062(5) 0.087(5) -0.018(4) 0.014(5) -0.011(5)
C16 0.123(8) 0.091(6) 0.059(5) -0.014(5) -0.025(5) 0.024(6)
C15 0.104(7) 0.116(7) 0.069(5) 0.001(5) 0.025(6) 0.028(6)
C13 0.071(5) 0.125(7) 0.073(5) 0.000(5) -0.007(4) -0.009(5)
C10 0.174(10) 0.106(7) 0.102(7) -0.042(6) 0.029(7) -0.006(7)
C14 0.070(5) 0.160(9) 0.105(7) 0.029(7) 0.016(6) -0.010(6)

loop_
_atom_type_symbol
_atom_type_description
_atom_type_scat_dispersion_real
_atom_type_scat_dispersion_imag
_atom_type_scat_source
C C 0.0033 0.0016 'International Tables Vol C Tables 4.2.6.8 and 6.1.1.4'
H H 0.0000 0.0000 'International Tables Vol C Tables 4.2.6.8 and 6.1.1.4'
N N 0.0061 0.0033 'International Tables Vol C Tables 4.2.6.8 and 6.1.1.4'
O O 0.0106 0.0060 'International Tables Vol C Tables 4.2.6.8 and 6.1.1.4'

loop_
_geom_angle_atom_site_label_1
_geom_angle_atom_site_label_2
_geom_angle_atom_site_label_3
_geom_angle
C2 O2 C5 108.5(5)
C6 O1 C11 111.2(5)
C2 O3 C1 113.4(5)
N1 O4 C3 105.4(4)
C8 O7 C9 117.0(6)
O5 N1 C7 134.3(6)
O5 N1 O4 114.2(5)
C7 N1 O4 111.4(5)
N1 C7 C8 120.1(6)
N1 C7 C4 112.2(5)
C8 C7 C4 127.7(6)
O2 C5 C6 109.9(5)
O2 C5 C4 105.4(5)
C6 C5 C4 112.2(5)
O1 C6 C5 109.8(5)
O4 C3 C2 114.2(5)
O4 C3 C4 106.0(5)
C2 C3 C4 104.0(5)
O3 C2 O2 113.1(6)
O3 C2 C3 108.5(6)
O2 C2 C3 102.5(5)
C13 C12 C17 118.1(7)
C13 C12 C11 120.4(7)
C17 C12 C11 121.5(7)
O6 C8 O7 123.9(6)
O6 C8 C7 127.5(6)
O7 C8 C7 108.6(6)
C7 C4 C3 101.0(5)
C7 C4 C5 117.9(5)
C3 C4 C5 102.9(5)
C12 C17 C16 120.9(8)
O1 C11 C12 109.6(6)
C10 C9 O7 107.0(7)
C15 C16 C17 118.9(8)
C14 C15 C16 121.1(8)
C12 C13 C14 121.6(8)
C15 C14 C13 119.4(8)

loop_
_geom_bond_atom_site_label_1
_geom_bond_atom_site_label_2
_geom_bond_distance
O2 C2 1.405(7)
O2 C5 1.433(7)
O1 C6 1.410(8)
O1 C11 1.419(8)
O3 C2 1.398(8)
O3 C1 1.421(8)
O4 N1 1.436(7)
O4 C3 1.449(7)
O5 N1 1.236(6)
O7 C8 1.336(7)
O7 C9 1.468(8)
O6 C8 1.200(8)
N1 C7 1.305(7)
C7 C8 1.456(9)
C7 C4 1.478(9)
C5 C6 1.490(9)
C5 C4 1.544(8)
C3 C2 1.509(9)
C3 C4 1.540(9)
C12 C13 1.358(10)
C12 C17 1.369(10)
C12 C11 1.511(9)
C17 C16 1.389(11)
C9 C10 1.455(11)
C16 C15 1.357(12)
C15 C14 1.344(12)
C13 C14 1.377(11)
